data_4304754
loop_
_publ_author_name
'Elena L\'opez-Torres'
'Ulrich Abram'

_publ_contact_author
;
      Ulrich Abram
      Free University of Berlin     
      Institute of Chemistry             
      Fabeckstrasse 34-36                     
      D-14195 Berlin         
      Germany                          
;
_publ_contact_author_email abram@chemie.fu-berlin.de
_publ_contact_author_fax '0049 (0)30 838 52676'
_publ_contact_author_phone '0049 (0)30 838 54002'
_publ_section_title
;
Rhenium Complexes with Triazine Derivatives Formed from Semicarbazones and
Thiosemicarbazones
;
_journal_name_full 'Inorganic Chemistry'
_journal_page_first 2890
_journal_page_last 2896
_journal_paper_doi 10.1021/ic702326v
_journal_volume 47
_journal_year 2008
_chemical_formula_moiety 'C68 H56 N7 O4 P2 Re'
_chemical_formula_sum 'C68 H56 N7 O4 P2 Re'
_chemical_formula_weight 1283.34
_chemical_name_systematic
;
Bis(5,6-diphenyl-1,2,4-triazine-3-ketonato)bis(triphenylphosphine)-
nitridorhenium(V) ethanol/water solvate
;
_space_group_IT_number 19
_symmetry_cell_setting orthorhombic
_symmetry_space_group_name_Hall 'P 2ac 2ab'
_symmetry_space_group_name_H-M 'P 21 21 21'
_atom_sites_solution_hydrogens geom
_atom_sites_solution_primary direct
_atom_sites_solution_secondary difmap
_audit_creation_method SHELXL-97
_cell_angle_alpha 90.00
_cell_angle_beta 90.00
_cell_angle_gamma 90.00
_cell_formula_units_Z 4
_cell_length_a 12.227(1)
_cell_length_b 20.482(1)
_cell_length_c 26.183(1)
_cell_measurement_reflns_used 43416
_cell_measurement_temperature 293(2)
_cell_measurement_theta_max 27.13
_cell_measurement_theta_min 2.09
_cell_volume 6557.1(7)
_computing_cell_refinement 'STOE X-AREA'
_computing_data_collection 'STOE X-AREA'
_computing_data_reduction 'STOE X-RED'
_computing_molecular_graphics ORTEP
_computing_publication_material WINGX
_computing_structure_refinement 'SHELXL-97 (Sheldrick, 1997)'
_computing_structure_solution SHELXS
_diffrn_ambient_temperature 293(2)
_diffrn_detector_area_resol_mean 6.67
_diffrn_measured_fraction_theta_full 0.991
_diffrn_measured_fraction_theta_max 0.991
_diffrn_measurement_device_type 'STOE IPDS 2T'
_diffrn_measurement_method 'rotation method'
_diffrn_radiation_monochromator graphite
_diffrn_radiation_source 'fine-focus sealed tube'
_diffrn_radiation_type MoK\a
_diffrn_radiation_wavelength 0.71073
_diffrn_reflns_av_R_equivalents 0.0996
_diffrn_reflns_av_sigmaI/netI 0.0815
_diffrn_reflns_limit_h_max 15
_diffrn_reflns_limit_h_min -13
_diffrn_reflns_limit_k_max 25
_diffrn_reflns_limit_k_min -25
_diffrn_reflns_limit_l_max 33
_diffrn_reflns_limit_l_min -33
_diffrn_reflns_number 13926
_diffrn_reflns_theta_full 26.83
_diffrn_reflns_theta_max 26.83
_diffrn_reflns_theta_min 1.56
_exptl_absorpt_coefficient_mu 1.952
_exptl_absorpt_correction_T_max .7451
_exptl_absorpt_correction_T_min .5052
_exptl_absorpt_correction_type integration
_exptl_absorpt_process_details 'STOE XABS'
_exptl_crystal_colour red
_exptl_crystal_density_diffrn 1.300
_exptl_crystal_density_method 'not measured'
_exptl_crystal_description block
_exptl_crystal_F_000 2600
_exptl_crystal_size_max .25
_exptl_crystal_size_mid .20
_exptl_crystal_size_min .15
_refine_diff_density_max 1.293
_refine_diff_density_min -1.289
_refine_diff_density_rms 0.310
_refine_ls_abs_structure_details 'Flack H D (1983), Acta Cryst. A39, 876-881'
_refine_ls_abs_structure_Flack -0.002(8)
_refine_ls_extinction_coef 0.0112(4)
_refine_ls_extinction_expression Fc^*^=kFc[1+0.001xFc^2^\l^3^/sin(2\q)]^-1/4^
_refine_ls_extinction_method SHELXL
_refine_ls_goodness_of_fit_ref 0.905
_refine_ls_hydrogen_treatment mixed
_refine_ls_matrix_type full
_refine_ls_number_parameters 755
_refine_ls_number_reflns 13926
_refine_ls_number_restraints 0
_refine_ls_restrained_S_all 0.905
_refine_ls_R_factor_all 0.0670
_refine_ls_R_factor_gt 0.0485
_refine_ls_shift/su_max 0.003
_refine_ls_shift/su_mean 0.000
_refine_ls_structure_factor_coef Fsqd
_refine_ls_weighting_details 'calc w=1/[\s^2^(Fo^2^)+(0.0949P)^2^+0.0000P] where P=(Fo^2^+2Fc^2^)/3'
_refine_ls_weighting_scheme calc
_refine_ls_wR_factor_gt 0.1168
_refine_ls_wR_factor_ref 0.1343
_reflns_number_gt 11212
_reflns_number_total 13926
_reflns_threshold_expression >2sigma(I)
_cod_data_source_file ic702326v-file007_3.cif
_cod_data_source_block ren(ON)2(PPh3)2
_cod_original_cell_volume 6557.3(7)
_cod_database_code 4304754

loop_
_symmetry_equiv_pos_as_xyz
'x, y, z'
'-x+1/2, -y, z+1/2'
'x+1/2, -y+1/2, -z'
'-x, y+1/2, -z+1/2'

loop_
_atom_site_label
_atom_site_type_symbol
_atom_site_fract_x
_atom_site_fract_y
_atom_site_fract_z
_atom_site_U_iso_or_equiv
_atom_site_adp_type
_atom_site_occupancy
_atom_site_symmetry_multiplicity
_atom_site_calc_flag
_atom_site_refinement_flags
_atom_site_disorder_assembly
_atom_site_disorder_group
Re Re 0.47187(2) 0.932259(13) 0.077001(10) 0.03159(10) Uani 1 1 d . . .
N10 N 0.4696(6) 0.8534(3) 0.0860(2) 0.0396(13) Uani 1 1 d . . .
O1 O 0.4959(4) 1.0327(2) 0.03464(19) 0.0353(12) Uani 1 1 d . . .
C2 C 0.5129(7) 1.0033(4) -0.0068(3) 0.0388(17) Uani 1 1 d . . .
N3 N 0.5065(4) 0.9376(3) -0.0025(2) 0.0346(13) Uani 1 1 d . . .
N4 N 0.5216(6) 0.8977(3) -0.0416(2) 0.0377(13) Uani 1 1 d . . .
C5 C 0.5481(7) 0.9247(4) -0.0867(3) 0.0428(18) Uani 1 1 d . . .
C6 C 0.5564(7) 0.9938(4) -0.0909(3) 0.045(2) Uani 1 1 d . . .
N7 N 0.5383(7) 1.0321(3) -0.0511(2) 0.0433(15) Uani 1 1 d . . .
C21 C 0.5916(9) 1.0280(5) -0.1378(3) 0.055(2) Uani 1 1 d . . .
C22 C 0.5287(12) 1.0791(4) -0.1581(4) 0.067(3) Uani 1 1 d . . .
H22 H 0.4620 1.0893 -0.1430 0.081 Uiso 1 1 calc R . .
C23 C 0.5630(12) 1.1142(6) -0.1993(4) 0.072(3) Uani 1 1 d . . .
H23 H 0.5189 1.1467 -0.2131 0.086 Uiso 1 1 calc R . .
C24 C 0.6628(14) 1.1011(6) -0.2202(4) 0.083(4) Uani 1 1 d . . .
H24 H 0.6867 1.1258 -0.2478 0.099 Uiso 1 1 calc R . .
C25 C 0.7296(11) 1.0519(5) -0.2014(4) 0.071(3) Uani 1 1 d . . .
H25 H 0.7976 1.0444 -0.2162 0.086 Uiso 1 1 calc R . .
C26 C 0.6946(10) 1.0135(5) -0.1602(4) 0.061(3) Uani 1 1 d . . .
H26 H 0.7376 0.9796 -0.1478 0.073 Uiso 1 1 calc R . .
C31 C 0.5665(9) 0.8789(5) -0.1293(3) 0.056(3) Uani 1 1 d . . .
C32 C 0.6313(11) 0.8236(5) -0.1206(5) 0.076(4) Uani 1 1 d . . .
H32 H 0.6618 0.8158 -0.0886 0.091 Uiso 1 1 calc R . .
C33 C 0.6491(13) 0.7804(7) -0.1613(7) 0.105(6) Uani 1 1 d . . .
H33 H 0.6908 0.7429 -0.1564 0.126 Uiso 1 1 calc R . .
C34 C 0.6044(16) 0.7938(9) -0.2085(6) 0.115(7) Uani 1 1 d . . .
H34 H 0.6184 0.7660 -0.2358 0.138 Uiso 1 1 calc R . .
C35 C 0.5423(15) 0.8455(7) -0.2153(4) 0.095(5) Uani 1 1 d . . .
H35 H 0.5118 0.8534 -0.2473 0.114 Uiso 1 1 calc R . .
C36 C 0.5218(12) 0.8878(6) -0.1762(4) 0.077(4) Uani 1 1 d . . .
H36 H 0.4763 0.9235 -0.1818 0.093 Uiso 1 1 calc R . .
O11 O 0.4849(7) 0.8947(3) 0.2023(2) 0.065(2) Uani 1 1 d . . .
N12 N 0.3957(6) 1.0361(3) 0.1429(3) 0.0382(15) Uani 1 1 d . . .
N13 N 0.4678(8) 0.9970(3) 0.2371(2) 0.0494(16) Uani 1 1 d . . .
N14 N 0.4403(5) 0.9767(3) 0.1489(2) 0.0352(14) Uani 1 1 d . . .
C15 C 0.3866(7) 1.0754(4) 0.1826(3) 0.0414(17) Uani 1 1 d . . .
C16 C 0.4345(7) 1.0570(4) 0.2303(3) 0.0426(18) Uani 1 1 d . . .
C17 C 0.4644(9) 0.9527(4) 0.1966(3) 0.0460(19) Uani 1 1 d . . .
C41 C 0.4520(7) 1.1033(4) 0.2739(3) 0.046(2) Uani 1 1 d . . .
C42 C 0.4411(8) 1.0817(5) 0.3226(3) 0.054(2) Uani 1 1 d . . .
H42 H 0.4196 1.0388 0.3283 0.065 Uiso 1 1 calc R . .
C43 C 0.4611(11) 1.1220(5) 0.3637(4) 0.067(3) Uani 1 1 d . . .
H43 H 0.4474 1.1072 0.3967 0.080 Uiso 1 1 calc R . .
C44 C 0.5018(8) 1.1848(6) 0.3561(4) 0.066(3) Uani 1 1 d . . .
H44 H 0.5188 1.2116 0.3836 0.080 Uiso 1 1 calc R . .
C45 C 0.5160(10) 1.2061(5) 0.3069(4) 0.062(2) Uani 1 1 d . . .
H45 H 0.5439 1.2477 0.3011 0.075 Uiso 1 1 calc R . .
C46 C 0.4896(8) 1.1667(4) 0.2655(4) 0.052(2) Uani 1 1 d . . .
H46 H 0.4968 1.1826 0.2323 0.062 Uiso 1 1 calc R . .
C51 C 0.3322(8) 1.1380(4) 0.1717(3) 0.045(2) Uani 1 1 d . . .
C52 C 0.3520(9) 1.1684(4) 0.1243(4) 0.055(2) Uani 1 1 d . . .
H52 H 0.4006 1.1502 0.1010 0.066 Uiso 1 1 calc R . .
C53 C 0.2968(10) 1.2267(5) 0.1131(4) 0.064(3) Uani 1 1 d . . .
H53 H 0.3114 1.2481 0.0825 0.077 Uiso 1 1 calc R . .
C54 C 0.2223(10) 1.2525(5) 0.1461(4) 0.068(3) Uani 1 1 d . . .
H54 H 0.1848 1.2906 0.1379 0.081 Uiso 1 1 calc R . .
C55 C 0.2034(10) 1.2210(5) 0.1919(4) 0.065(3) Uani 1 1 d . . .
H55 H 0.1532 1.2385 0.2147 0.079 Uiso 1 1 calc R . .
C56 C 0.2564(8) 1.1650(5) 0.2044(4) 0.054(2) Uani 1 1 d . . .
H56 H 0.2413 1.1446 0.2354 0.065 Uiso 1 1 calc R . .
P1 P 0.66818(16) 0.95143(9) 0.09480(7) 0.0336(4) Uani 1 1 d . . .
C61 C 0.6904(7) 1.0206(4) 0.1374(3) 0.0349(17) Uani 1 1 d . . .
C62 C 0.6430(8) 1.0806(4) 0.1254(4) 0.049(2) Uani 1 1 d . . .
H62 H 0.6006 1.0846 0.0961 0.058 Uiso 1 1 calc R . .
C63 C 0.6588(9) 1.1340(4) 0.1567(4) 0.051(2) Uani 1 1 d . . .
H63 H 0.6269 1.1739 0.1486 0.061 Uiso 1 1 calc R . .
C64 C 0.7220(9) 1.1283(5) 0.2002(4) 0.056(2) Uani 1 1 d . . .
H64 H 0.7334 1.1645 0.2210 0.067 Uiso 1 1 calc R . .
C65 C 0.7666(8) 1.0713(5) 0.2124(3) 0.054(2) Uani 1 1 d . . .
H65 H 0.8081 1.0678 0.2421 0.065 Uiso 1 1 calc R . .
C66 C 0.7520(7) 1.0160(5) 0.1810(3) 0.045(2) Uani 1 1 d . . .
H66 H 0.7841 0.9765 0.1899 0.054 Uiso 1 1 calc R . .
C71 C 0.7432(6) 0.8828(4) 0.1229(3) 0.0374(16) Uani 1 1 d . . .
C72 C 0.8570(7) 0.8803(4) 0.1188(3) 0.0461(19) Uani 1 1 d . . .
H72 H 0.8947 0.9145 0.1035 0.055 Uiso 1 1 calc R . .
C73 C 0.9136(8) 0.8267(5) 0.1373(4) 0.056(2) Uani 1 1 d . . .
H73 H 0.9890 0.8245 0.1331 0.067 Uiso 1 1 calc R . .
C74 C 0.8596(8) 0.7767(4) 0.1619(4) 0.053(2) Uani 1 1 d . . .
H74 H 0.8990 0.7418 0.1752 0.063 Uiso 1 1 calc R . .
C75 C 0.7471(8) 0.7785(4) 0.1669(4) 0.053(2) Uani 1 1 d . . .
H75 H 0.7104 0.7444 0.1829 0.064 Uiso 1 1 calc R . .
C76 C 0.6880(7) 0.8325(4) 0.1475(3) 0.0429(19) Uani 1 1 d . . .
H76 H 0.6125 0.8344 0.1513 0.052 Uiso 1 1 calc R . .
C81 C 0.7528(7) 0.9691(4) 0.0384(3) 0.0393(17) Uani 1 1 d . . .
C82 C 0.7645(7) 0.9204(4) 0.0017(3) 0.0447(19) Uani 1 1 d . . .
H82 H 0.7289 0.8805 0.0056 0.054 Uiso 1 1 calc R . .
C83 C 0.8301(7) 0.9319(6) -0.0407(3) 0.056(2) Uani 1 1 d . . .
H83 H 0.8372 0.8995 -0.0653 0.068 Uiso 1 1 calc R . .
C84 C 0.8833(10) 0.9882(6) -0.0470(4) 0.069(3) Uani 1 1 d . . .
H84 H 0.9277 0.9944 -0.0755 0.083 Uiso 1 1 calc R . .
C85 C 0.8724(11) 1.0375(6) -0.0112(4) 0.079(4) Uani 1 1 d . . .
H85 H 0.9095 1.0767 -0.0156 0.095 Uiso 1 1 calc R . .
C86 C 0.8058(9) 1.0284(5) 0.0317(4) 0.057(3) Uani 1 1 d . . .
H86 H 0.7970 1.0618 0.0554 0.069 Uiso 1 1 calc R . .
P2 P 0.27632(15) 0.93860(10) 0.05707(8) 0.0376(4) Uani 1 1 d . . .
C91 C 0.2495(8) 1.0012(5) 0.0096(4) 0.050(2) Uani 1 1 d . . .
C92 C 0.2597(8) 1.0655(5) 0.0231(4) 0.062(2) Uani 1 1 d . . .
H92 H 0.2732 1.0763 0.0570 0.075 Uiso 1 1 calc R . .
C93 C 0.2504(11) 1.1136(6) -0.0122(6) 0.085(4) Uani 1 1 d . . .
H93 H 0.2515 1.1572 -0.0022 0.102 Uiso 1 1 calc R . .
C94 C 0.2393(13) 1.0970(6) -0.0642(7) 0.110(6) Uani 1 1 d . . .
H94 H 0.2382 1.1299 -0.0887 0.132 Uiso 1 1 calc R . .
C95 C 0.2303(12) 1.0348(7) -0.0789(6) 0.101(5) Uani 1 1 d . . .
H95 H 0.2197 1.0248 -0.1132 0.121 Uiso 1 1 calc R . .
C96 C 0.2368(10) 0.9838(6) -0.0422(4) 0.069(3) Uani 1 1 d . . .
H96 H 0.2329 0.9403 -0.0521 0.083 Uiso 1 1 calc R . .
C101 C 0.2209(7) 0.8653(4) 0.0276(3) 0.0395(18) Uani 1 1 d . . .
C102 C 0.2865(8) 0.8214(4) 0.0002(4) 0.049(2) Uani 1 1 d . . .
H102 H 0.3616 0.8281 -0.0018 0.058 Uiso 1 1 calc R . .
C103 C 0.2394(8) 0.7683(5) -0.0240(4) 0.053(2) Uani 1 1 d . . .
H103 H 0.2833 0.7391 -0.0418 0.064 Uiso 1 1 calc R . .
C104 C 0.1293(8) 0.7583(4) -0.0218(3) 0.052(2) Uani 1 1 d . . .
H104 H 0.0984 0.7226 -0.0383 0.063 Uiso 1 1 calc R . .
C105 C 0.0635(8) 0.8014(5) 0.0049(4) 0.057(2) Uani 1 1 d . . .
H105 H -0.0116 0.7946 0.0063 0.068 Uiso 1 1 calc R . .
C106 C 0.1078(7) 0.8535(5) 0.0291(4) 0.050(2) Uani 1 1 d . . .
H106 H 0.0626 0.8820 0.0469 0.061 Uiso 1 1 calc R . .
C111 C 0.1892(7) 0.9542(4) 0.1123(4) 0.048(2) Uani 1 1 d . . .
C112 C 0.1068(7) 1.0010(5) 0.1128(4) 0.055(2) Uani 1 1 d . . .
H112 H 0.0913 1.0249 0.0835 0.066 Uiso 1 1 calc R . .
C113 C 0.0481(8) 1.0115(5) 0.1570(5) 0.065(3) Uani 1 1 d . . .
H113 H -0.0065 1.0431 0.1574 0.078 Uiso 1 1 calc R . .
C114 C 0.0691(10) 0.9764(6) 0.2002(5) 0.070(3) Uani 1 1 d . . .
H114 H 0.0289 0.9842 0.2297 0.084 Uiso 1 1 calc R . .
C115 C 0.1489(9) 0.9296(6) 0.2001(4) 0.065(3) Uani 1 1 d . . .
H115 H 0.1630 0.9060 0.2297 0.078 Uiso 1 1 calc R . .
C116 C 0.2088(7) 0.9171(4) 0.1565(4) 0.050(2) Uani 1 1 d . . .
H116 H 0.2616 0.8845 0.1564 0.060 Uiso 1 1 calc R . .
O120 O 0.5244(17) 0.8780(8) 0.3532(6) 0.087(4) Uiso 0.50 1 d P . .
H120 H 0.5286 0.9117 0.3364 0.130 Uiso 0.50 1 calc PR . .
C121 C 0.5081(16) 0.8229(7) 0.3191(6) 0.048(5) Uani 0.50 1 d P . .
H12A H 0.5716 0.8190 0.2971 0.057 Uiso 0.50 1 calc PR . .
H12B H 0.5039 0.7834 0.3394 0.057 Uiso 0.50 1 calc PR . .
C122 C 0.4146(12) 0.8266(7) 0.2884(5) 0.029(3) Uiso 0.50 1 d P . .
H12C H 0.4103 0.7886 0.2671 0.044 Uiso 0.50 1 calc PR . .
H12D H 0.4185 0.8649 0.2674 0.044 Uiso 0.50 1 calc PR . .
H12E H 0.3508 0.8289 0.3097 0.044 Uiso 0.50 1 calc PR . .
O130 O 0.8769(14) 0.2610(8) 0.0997(6) 0.074(4) Uiso 0.50 1 d P . .
H130 H 0.8466 0.2772 0.1246 0.111 Uiso 0.50 1 calc PR A 1
C130 C 0.939(4) 0.196(2) 0.1164(18) 0.072(12) Uiso 0.25 1 d P B 1
H13A H 0.9816 0.2094 0.1459 0.086 Uiso 0.25 1 calc PR B 1
H13B H 0.8816 0.1683 0.1295 0.086 Uiso 0.25 1 calc PR B 1
C131 C 0.876(3) 0.2041(18) 0.0799(16) 0.055(8) Uiso 0.25 1 d P B 2
H13C H 0.8731 0.2074 0.0429 0.065 Uiso 0.25 1 calc PR B 2
H13D H 0.8130 0.1799 0.0915 0.065 Uiso 0.25 1 calc PR B 2
C132 C 0.988(2) 0.1663(12) 0.0969(10) 0.079(6) Uiso 0.50 1 d P . .
H13E H 1.0164 0.1335 0.1195 0.118 Uiso 0.50 1 calc PR B 1
H13F H 1.0478 0.1908 0.0826 0.118 Uiso 0.50 1 calc PR B 1
H13G H 0.9477 0.1459 0.0698 0.118 Uiso 0.50 1 calc PR B 1
O150 O 0.1947(11) 0.8139(7) 0.3045(5) 0.057(3) Uani 0.50 1 d P . .
O160 O 1.0413(14) 0.3276(4) 0.0474(5) 0.061(4) Uani 0.50 1 d P . .

loop_
_atom_site_aniso_label
_atom_site_aniso_U_11
_atom_site_aniso_U_22
_atom_site_aniso_U_33
_atom_site_aniso_U_23
_atom_site_aniso_U_13
_atom_site_aniso_U_12
Re 0.02999(13) 0.02787(13) 0.03692(14) -0.00281(12) 0.00157(13) 0.00030(13)
N10 0.033(3) 0.044(3) 0.042(3) -0.006(2) 0.000(3) -0.004(3)
O1 0.038(3) 0.031(2) 0.037(3) -0.0041(19) -0.002(2) -0.0018(19)
C2 0.037(4) 0.039(4) 0.040(4) -0.001(3) -0.005(3) -0.001(3)
N3 0.034(3) 0.031(3) 0.039(3) -0.004(2) 0.000(2) -0.002(3)
N4 0.037(3) 0.036(3) 0.041(3) -0.004(2) 0.006(3) -0.002(3)
C5 0.051(5) 0.037(4) 0.040(4) -0.008(3) 0.002(3) -0.010(3)
C6 0.050(5) 0.040(4) 0.045(4) 0.003(3) -0.004(3) -0.013(3)
N7 0.056(4) 0.038(3) 0.037(3) 0.004(3) 0.000(3) -0.004(3)
C21 0.070(7) 0.055(5) 0.040(5) 0.001(4) -0.007(5) -0.018(5)
C22 0.092(7) 0.052(5) 0.058(5) 0.003(4) -0.011(6) -0.011(6)
C23 0.107(11) 0.063(6) 0.046(5) 0.002(5) -0.010(6) -0.010(6)
C24 0.146(13) 0.056(6) 0.046(6) 0.002(5) 0.006(7) -0.042(8)
C25 0.094(9) 0.074(7) 0.047(5) -0.005(5) 0.013(5) -0.037(6)
C26 0.070(7) 0.069(6) 0.044(5) 0.001(4) 0.009(5) -0.026(5)
C31 0.070(7) 0.052(5) 0.046(5) -0.017(4) 0.025(4) -0.028(5)
C32 0.085(8) 0.048(5) 0.095(8) -0.023(5) 0.048(7) -0.014(5)
C33 0.099(10) 0.068(8) 0.148(15) -0.052(9) 0.073(11) -0.041(7)
C34 0.143(15) 0.114(12) 0.088(10) -0.057(10) 0.075(10) -0.087(12)
C35 0.140(14) 0.091(9) 0.055(6) -0.023(6) 0.029(8) -0.070(10)
C36 0.110(9) 0.076(7) 0.047(5) -0.010(4) 0.008(6) -0.054(7)
O11 0.094(6) 0.048(3) 0.054(4) -0.003(3) -0.005(4) 0.024(4)
N12 0.039(4) 0.034(3) 0.041(3) -0.006(3) -0.001(3) 0.004(3)
N13 0.064(4) 0.046(3) 0.038(3) 0.001(3) -0.006(4) 0.008(4)
N14 0.040(4) 0.034(3) 0.032(3) -0.001(2) 0.005(3) 0.006(3)
C15 0.044(4) 0.042(4) 0.038(4) -0.003(3) 0.001(3) 0.001(4)
C16 0.047(4) 0.036(4) 0.045(4) -0.004(3) -0.001(3) 0.005(3)
C17 0.055(5) 0.043(4) 0.040(4) 0.005(3) 0.011(4) 0.014(4)
C41 0.047(5) 0.049(4) 0.043(4) -0.004(3) -0.001(4) 0.004(4)
C42 0.067(7) 0.052(5) 0.042(4) -0.003(4) -0.005(4) 0.006(4)
C43 0.084(8) 0.068(6) 0.047(5) -0.009(4) -0.013(6) 0.016(6)
C44 0.058(7) 0.083(7) 0.058(6) -0.023(5) -0.006(4) 0.010(5)
C45 0.069(7) 0.058(5) 0.061(5) -0.008(4) -0.008(5) -0.007(5)
C46 0.052(6) 0.048(4) 0.056(5) -0.009(4) -0.001(4) 0.004(4)
C51 0.054(6) 0.037(4) 0.044(5) -0.007(3) -0.010(4) 0.000(4)
C52 0.067(6) 0.043(5) 0.053(5) -0.009(4) 0.007(5) -0.006(4)
C53 0.078(7) 0.052(5) 0.063(6) 0.008(5) -0.007(5) 0.009(5)
C54 0.089(9) 0.044(5) 0.070(7) -0.008(5) -0.008(6) 0.021(5)
C55 0.076(7) 0.064(6) 0.057(6) -0.004(5) 0.002(5) 0.023(6)
C56 0.057(6) 0.053(5) 0.051(5) -0.004(4) -0.002(4) 0.016(5)
P1 0.0330(10) 0.0311(9) 0.0369(9) -0.0010(7) 0.0012(8) -0.0007(7)
C61 0.036(4) 0.031(4) 0.037(4) -0.001(3) 0.002(3) -0.003(3)
C62 0.051(5) 0.037(5) 0.058(5) -0.003(4) -0.013(4) 0.001(4)
C63 0.064(6) 0.035(4) 0.053(5) -0.006(4) -0.009(5) -0.002(4)
C64 0.062(6) 0.049(5) 0.056(6) -0.014(4) -0.002(5) -0.007(5)
C65 0.060(5) 0.048(5) 0.053(5) -0.006(5) -0.010(4) -0.006(5)
C66 0.040(5) 0.054(5) 0.042(5) 0.000(4) -0.011(4) -0.001(4)
C71 0.031(4) 0.038(4) 0.043(4) -0.001(3) 0.002(3) 0.000(3)
C72 0.035(4) 0.051(5) 0.052(5) 0.011(4) 0.003(4) -0.002(4)
C73 0.036(5) 0.068(6) 0.063(6) 0.003(5) 0.001(4) 0.010(5)
C74 0.050(5) 0.046(5) 0.062(6) 0.011(4) -0.012(4) 0.009(4)
C75 0.055(6) 0.045(5) 0.060(5) 0.011(4) -0.006(4) -0.002(4)
C76 0.032(4) 0.045(4) 0.052(5) 0.004(4) -0.004(4) 0.003(4)
C81 0.038(4) 0.044(4) 0.035(4) 0.003(3) -0.003(3) -0.004(3)
C82 0.040(4) 0.040(5) 0.055(5) -0.009(4) 0.007(4) 0.001(3)
C83 0.052(5) 0.063(5) 0.054(5) -0.005(5) 0.014(4) 0.005(6)
C84 0.070(7) 0.072(7) 0.066(7) 0.001(5) 0.031(6) -0.008(6)
C85 0.099(10) 0.073(7) 0.066(7) -0.003(5) 0.037(7) -0.033(7)
C86 0.071(7) 0.050(5) 0.051(5) 0.000(4) 0.016(5) -0.026(5)
P2 0.0292(8) 0.0318(9) 0.0517(10) -0.0052(9) 0.0006(8) -0.0001(8)
C91 0.042(5) 0.043(5) 0.066(6) 0.009(4) -0.013(4) 0.001(4)
C92 0.058(6) 0.039(4) 0.091(7) 0.012(5) -0.018(5) 0.001(5)
C93 0.071(8) 0.058(7) 0.127(12) 0.023(7) -0.038(8) -0.007(6)
C94 0.105(11) 0.069(8) 0.154(15) 0.066(9) -0.063(10) -0.033(7)
C95 0.109(11) 0.098(10) 0.095(9) 0.044(8) -0.053(9) -0.028(8)
C96 0.078(8) 0.062(6) 0.067(7) 0.018(5) -0.023(6) -0.009(6)
C101 0.043(5) 0.036(4) 0.039(4) 0.002(3) -0.001(4) 0.001(3)
C102 0.040(5) 0.041(4) 0.064(6) -0.011(4) 0.000(4) -0.005(4)
C103 0.055(6) 0.050(5) 0.056(5) -0.009(4) -0.008(4) -0.008(4)
C104 0.058(6) 0.046(5) 0.053(5) -0.001(4) -0.011(4) -0.014(4)
C105 0.042(5) 0.056(5) 0.071(6) -0.016(5) 0.000(4) -0.013(4)
C106 0.035(4) 0.055(5) 0.061(5) -0.008(4) 0.000(4) 0.002(4)
C111 0.035(4) 0.041(4) 0.070(6) -0.018(4) 0.003(4) -0.006(3)
C112 0.039(5) 0.051(5) 0.076(6) -0.009(5) 0.008(5) 0.007(4)
C113 0.039(6) 0.057(6) 0.100(8) -0.021(6) 0.016(5) 0.008(4)
C114 0.065(7) 0.070(7) 0.075(7) -0.015(6) 0.025(6) -0.011(6)
C115 0.062(6) 0.074(6) 0.059(5) -0.008(6) 0.014(5) -0.019(6)
C116 0.041(5) 0.044(5) 0.064(5) -0.005(4) 0.012(4) -0.006(4)
C121 0.065(13) 0.034(7) 0.044(8) 0.018(6) -0.021(8) 0.007(7)
O150 0.052(8) 0.075(9) 0.043(7) -0.005(6) -0.007(6) -0.001(7)
O160 0.107(11) 0.009(4) 0.066(7) 0.006(4) 0.029(8) 0.005(6)

loop_
_atom_type_symbol
_atom_type_description
_atom_type_scat_dispersion_real
_atom_type_scat_dispersion_imag
_atom_type_scat_source
C C 0.0033 0.0016 'International Tables Vol C Tables 4.2.6.8 and 6.1.1.4'
H H 0.0000 0.0000 'International Tables Vol C Tables 4.2.6.8 and 6.1.1.4'
N N 0.0061 0.0033 'International Tables Vol C Tables 4.2.6.8 and 6.1.1.4'
O O 0.0106 0.0060 'International Tables Vol C Tables 4.2.6.8 and 6.1.1.4'
P P 0.1023 0.0942 'International Tables Vol C Tables 4.2.6.8 and 6.1.1.4'
Re Re -1.0185 7.2310 'International Tables Vol C Tables 4.2.6.8 and 6.1.1.4'

loop_
_geom_angle_atom_site_label_1
_geom_angle_atom_site_label_2
_geom_angle_atom_site_label_3
_geom_angle
_geom_angle_site_symmetry_1
_geom_angle_site_symmetry_3
_geom_angle_publ_flag
N10 Re N14 107.0(3) . . ?
N10 Re N3 101.2(3) . . ?
N14 Re N3 151.7(2) . . ?
N10 Re O1 159.1(2) . . ?
N14 Re O1 93.8(2) . . ?
N3 Re O1 58.0(2) . . ?
N10 Re P2 93.8(3) . . ?
N14 Re P2 89.36(18) . . ?
N3 Re P2 89.05(16) . . ?
O1 Re P2 88.57(13) . . ?
N10 Re P1 98.4(3) . . ?
N14 Re P1 86.64(18) . . ?
N3 Re P1 89.02(16) . . ?
O1 Re P1 80.17(13) . . ?
P2 Re P1 167.77(6) . . ?
C2 O1 Re 90.6(4) . . ?
O1 C2 N7 125.1(7) . . ?
O1 C2 N3 113.2(6) . . ?
N7 C2 N3 121.7(7) . . ?
N4 N3 C2 122.8(6) . . ?
N4 N3 Re 138.9(5) . . ?
C2 N3 Re 98.3(4) . . ?
N3 N4 C5 117.3(6) . . ?
N4 C5 C6 119.6(7) . . ?
N4 C5 C31 116.1(7) . . ?
C6 C5 C31 124.3(7) . . ?
N7 C6 C5 121.2(7) . . ?
N7 C6 C21 115.0(7) . . ?
C5 C6 C21 123.8(8) . . ?
C6 N7 C2 117.3(6) . . ?
C22 C21 C26 119.0(10) . . ?
C22 C21 C6 120.6(10) . . ?
C26 C21 C6 120.2(9) . . ?
C23 C22 C21 121.7(13) . . ?
C24 C23 C22 119.2(12) . . ?
C23 C24 C25 121.9(10) . . ?
C24 C25 C26 120.0(12) . . ?
C25 C26 C21 118.1(11) . . ?
C36 C31 C32 119.0(10) . . ?
C36 C31 C5 122.6(10) . . ?
C32 C31 C5 118.5(9) . . ?
C31 C32 C33 118.3(14) . . ?
C34 C33 C32 119.6(16) . . ?
C35 C34 C33 120.7(13) . . ?
C34 C35 C36 121.0(15) . . ?
C31 C36 C35 121.4(15) . . ?
C15 N12 N14 119.6(7) . . ?
C16 N13 C17 119.8(7) . . ?
N12 N14 C17 121.2(6) . . ?
N12 N14 Re 110.9(5) . . ?
C17 N14 Re 127.8(5) . . ?
N12 C15 C16 119.5(7) . . ?
N12 C15 C51 114.6(7) . . ?
C16 C15 C51 125.8(7) . . ?
N13 C16 C15 119.7(7) . . ?
N13 C16 C41 116.4(7) . . ?
C15 C16 C41 123.8(7) . . ?
O11 C17 N14 120.1(7) . . ?
O11 C17 N13 122.1(8) . . ?
N14 C17 N13 117.7(7) . . ?
C42 C41 C46 119.0(8) . . ?
C42 C41 C16 119.7(8) . . ?
C46 C41 C16 121.0(8) . . ?
C41 C42 C43 121.5(9) . . ?
C42 C43 C44 120.2(10) . . ?
C45 C44 C43 118.3(9) . . ?
C44 C45 C46 121.2(10) . . ?
C45 C46 C41 119.5(9) . . ?
C56 C51 C52 119.0(9) . . ?
C56 C51 C15 122.1(8) . . ?
C52 C51 C15 118.7(8) . . ?
C53 C52 C51 118.6(9) . . ?
C54 C53 C52 121.3(10) . . ?
C53 C54 C55 118.7(10) . . ?
C56 C55 C54 121.7(10) . . ?
C55 C56 C51 120.6(10) . . ?
C61 P1 C71 106.0(4) . . ?
C61 P1 C81 104.7(4) . . ?
C71 P1 C81 101.0(4) . . ?
C61 P1 Re 112.5(3) . . ?
C71 P1 Re 116.0(3) . . ?
C81 P1 Re 115.2(3) . . ?
C66 C61 C62 118.5(8) . . ?
C66 C61 P1 122.5(6) . . ?
C62 C61 P1 118.9(6) . . ?
C63 C62 C61 120.3(8) . . ?
C64 C63 C62 120.1(9) . . ?
C65 C64 C63 120.2(9) . . ?
C64 C65 C66 120.9(9) . . ?
C61 C66 C65 120.0(8) . . ?
C76 C71 C72 119.5(8) . . ?
C76 C71 P1 120.8(6) . . ?
C72 C71 P1 119.7(6) . . ?
C73 C72 C71 120.0(8) . . ?
C74 C73 C72 120.9(9) . . ?
C73 C74 C75 120.1(8) . . ?
C74 C75 C76 119.6(8) . . ?
C71 C76 C75 119.9(8) . . ?
C86 C81 C82 119.5(8) . . ?
C86 C81 P1 122.4(7) . . ?
C82 C81 P1 118.0(6) . . ?
C83 C82 C81 119.2(8) . . ?
C84 C83 C82 121.8(9) . . ?
C83 C84 C85 119.9(9) . . ?
C84 C85 C86 120.2(10) . . ?
C81 C86 C85 119.3(9) . . ?
C91 P2 C101 103.0(4) . . ?
C91 P2 C111 108.3(5) . . ?
C101 P2 C111 105.3(4) . . ?
C91 P2 Re 111.1(3) . . ?
C101 P2 Re 114.2(3) . . ?
C111 P2 Re 114.2(3) . . ?
C92 C91 C96 120.1(9) . . ?
C92 C91 P2 119.0(8) . . ?
C96 C91 P2 120.0(7) . . ?
C93 C92 C91 121.1(12) . . ?
C92 C93 C94 119.3(12) . . ?
C95 C94 C93 121.1(12) . . ?
C94 C95 C96 120.1(15) . . ?
C91 C96 C95 118.1(11) . . ?
C102 C101 C106 117.8(8) . . ?
C102 C101 P2 122.2(7) . . ?
C106 C101 P2 119.8(6) . . ?
C103 C102 C101 120.0(9) . . ?
C104 C103 C102 120.6(10) . . ?
C103 C104 C105 119.9(8) . . ?
C106 C105 C104 120.4(9) . . ?
C105 C106 C101 121.1(9) . . ?
C112 C111 C116 119.2(9) . . ?
C112 C111 P2 123.4(8) . . ?
C116 C111 P2 117.4(7) . . ?
C113 C112 C111 119.5(10) . . ?
C114 C113 C112 121.0(10) . . ?
C113 C114 C115 120.2(10) . . ?
C114 C115 C116 120.6(11) . . ?
C115 C116 C111 119.5(9) . . ?
C122 C121 O120 114.9(15) . . ?
C131 O130 C130 50(2) . . ?
C132 C130 O130 131(4) . . ?
O130 C131 C132 109(3) . . ?
C130 C132 C131 49(3) . . ?

loop_
_geom_bond_atom_site_label_1
_geom_bond_atom_site_label_2
_geom_bond_distance
_geom_bond_site_symmetry_2
_geom_bond_publ_flag
Re N10 1.631(6) . ?
Re N14 2.127(6) . ?
Re N3 2.127(6) . ?
Re O1 2.355(5) . ?
Re P2 2.4507(19) . ?
Re P1 2.477(2) . ?
O1 C2 1.259(9) . ?
C2 N7 1.337(10) . ?
C2 N3 1.353(9) . ?
N3 N4 1.322(8) . ?
N4 C5 1.345(9) . ?
C5 C6 1.423(11) . ?
C5 C31 1.474(11) . ?
C6 N7 1.323(10) . ?
C6 C21 1.477(12) . ?
C21 C22 1.403(15) . ?
C21 C26 1.420(16) . ?
C22 C23 1.364(14) . ?
C23 C24 1.36(2) . ?
C24 C25 1.386(19) . ?
C25 C26 1.404(14) . ?
C31 C36 1.357(15) . ?
C31 C32 1.401(16) . ?
C32 C33 1.403(16) . ?
C33 C34 1.38(3) . ?
C34 C35 1.32(2) . ?
C35 C36 1.364(16) . ?
O11 C17 1.224(10) . ?
N12 C15 1.321(10) . ?
N12 N14 1.342(9) . ?
N13 C16 1.307(10) . ?
N13 C17 1.397(10) . ?
N14 C17 1.373(10) . ?
C15 C16 1.429(11) . ?
C15 C51 1.472(12) . ?
C16 C41 1.500(11) . ?
C41 C42 1.355(12) . ?
C41 C46 1.396(12) . ?
C42 C43 1.378(12) . ?
C43 C44 1.394(16) . ?
C44 C45 1.371(15) . ?
C45 C46 1.389(13) . ?
C51 C56 1.379(13) . ?
C51 C52 1.408(13) . ?
C52 C53 1.402(14) . ?
C53 C54 1.362(16) . ?
C54 C55 1.381(15) . ?
C55 C56 1.357(13) . ?
P1 C61 1.824(8) . ?
P1 C71 1.833(8) . ?
P1 C81 1.840(8) . ?
C61 C66 1.372(12) . ?
C61 C62 1.394(11) . ?
C62 C63 1.382(12) . ?
C63 C64 1.382(14) . ?
C64 C65 1.327(14) . ?
C65 C66 1.411(13) . ?
C71 C76 1.389(12) . ?
C71 C72 1.396(11) . ?
C72 C73 1.385(13) . ?
C73 C74 1.377(13) . ?
C74 C75 1.383(14) . ?
C75 C76 1.415(12) . ?
C81 C86 1.387(12) . ?
C81 C82 1.393(11) . ?
C82 C83 1.390(12) . ?
C83 C84 1.335(15) . ?
C84 C85 1.384(16) . ?
C85 C86 1.399(14) . ?
P2 C91 1.816(9) . ?
P2 C101 1.819(8) . ?
P2 C111 1.824(9) . ?
C91 C92 1.370(15) . ?
C91 C96 1.410(15) . ?
C92 C93 1.355(16) . ?
C93 C94 1.41(2) . ?
C94 C95 1.33(2) . ?
C95 C96 1.421(15) . ?
C101 C102 1.402(12) . ?
C101 C106 1.405(12) . ?
C102 C103 1.385(12) . ?
C103 C104 1.363(14) . ?
C104 C105 1.385(13) . ?
C105 C106 1.353(12) . ?
C111 C112 1.391(12) . ?
C111 C116 1.404(14) . ?
C112 C113 1.380(14) . ?
C113 C114 1.364(17) . ?
C114 C115 1.368(17) . ?
C115 C116 1.380(13) . ?
O120 C121 1.45(2) . ?
C121 C122 1.40(2) . ?
O130 C131 1.28(4) . ?
O130 C130 1.59(5) . ?
C130 C132 1.00(5) . ?
C131 C132 1.63(4) . ?
